data_4077068
loop_
_publ_author_name
'Cyr, Paul W.'
'Rettig, Steven J.'
'Patrick, Brian O.'
'James, Brian R.'

_publ_section_title
;
 Formation of Ruthenium(II)&#x2212;Bis(phosphine) Monoxide Complexes from
 the Bis(phosphine) Precursors:&#x00A0; BINAP-Monoxide (BINAPO) as a
 Six-Electron (P,O,\h2-Naphthyl) Donor
;
_journal_issue 22
_journal_name_full Organometallics
_journal_page_first 4672
_journal_paper_doi 10.1021/om0205344
_journal_volume 21
_journal_year 2002
_chemical_formula_sum 'C56 H42 Cl7 F6 N2 O P3 Ru'
_chemical_formula_weight 1315.11
_space_group_IT_number 19
_symmetry_cell_setting orthorhombic
_symmetry_Int_Tables_number 19
_symmetry_space_group_name_Hall 'P 2ac 2ab'
_symmetry_space_group_name_H-M 'P 21 21 21'
_audit_creation_date 2000-12-07
_audit_creation_method 'by teXsan v1.8'
_audit_update_record
;
?
;
_cell_angle_alpha 90
_cell_angle_beta 90
_cell_angle_gamma 90
_cell_formula_units_Z 4
_cell_length_a 13.2409(3)
_cell_length_b 20.0499(5)
_cell_length_c 20.387(1)
_cell_measurement_reflns_used 28673
_cell_measurement_temperature 173.2
_cell_measurement_theta_max 28.00
_cell_measurement_theta_min 3.24
_cell_volume 5412.3(3)
_computing_cell_refinement 'd*TREK (MSC, 1996-1998)'
_computing_data_collection 'd*TREK (MSC, 1996-1998)'
_computing_data_reduction 'd*TREK (MSC, 1996-1998)'
_computing_publication_material 'teXsan (MSC, 1992-1997)'
_computing_structure_refinement 'teXsan (MSC, 1992-1997)'
_computing_structure_solution
;
SIR97 (Altomare, et. al. 1998)
;
_diffrn_ambient_temperature 173.2
_diffrn_detector_area_resol_mean 11.76
_diffrn_measurement_device_type 'Rigaku/ADSC CCD'
_diffrn_measurement_method 'area detector'
_diffrn_orient_matrix_UB_11 0.00000
_diffrn_orient_matrix_UB_12 0.00000
_diffrn_orient_matrix_UB_13 0.00000
_diffrn_orient_matrix_UB_21 0.00000
_diffrn_orient_matrix_UB_22 0.00000
_diffrn_orient_matrix_UB_23 0.00000
_diffrn_orient_matrix_UB_31 0.00000
_diffrn_orient_matrix_UB_32 0.00000
_diffrn_orient_matrix_UB_33 0.00000
_diffrn_radiation_detector CCD
_diffrn_radiation_monochromator graphite
_diffrn_radiation_source 'X-ray tube'
_diffrn_radiation_type 'Mo K\a'
_diffrn_radiation_wavelength 0.7107
_diffrn_reflns_av_R_equivalents 0.05506
_diffrn_reflns_av_sigmaI/netI 0.100
_diffrn_reflns_limit_h_max 15
_diffrn_reflns_limit_h_min -14
_diffrn_reflns_limit_k_max 24
_diffrn_reflns_limit_k_min -26
_diffrn_reflns_limit_l_max 25
_diffrn_reflns_limit_l_min -26
_diffrn_reflns_number 44345
_diffrn_reflns_reduction_process 'Lp corrections applied'
_diffrn_reflns_theta_max 28.00
_diffrn_reflns_theta_min 3.24
_diffrn_standards_decay_% 0.00
_diffrn_standards_interval_count 0
_diffrn_standards_number 0
_exptl_absorpt_coefficient_mu 0.788
_exptl_absorpt_correction_T_max 1.000
_exptl_absorpt_correction_T_min 0.772
_exptl_absorpt_correction_type multi-scan
_exptl_crystal_colour orange
_exptl_crystal_density_diffrn 1.614
_exptl_crystal_density_meas ?
_exptl_crystal_description needle
_exptl_crystal_F_000 2648.00
_exptl_crystal_size_max 0.50
_exptl_crystal_size_mid 0.15
_exptl_crystal_size_min 0.10
_refine_diff_density_max 1.54
_refine_diff_density_min -1.24
_refine_ls_extinction_method none
_refine_ls_goodness_of_fit_all 1.171
_refine_ls_goodness_of_fit_ref 1.171
_refine_ls_hydrogen_treatment constr
_refine_ls_matrix_type full
_refine_ls_number_constraints 0
_refine_ls_number_parameters 685
_refine_ls_number_reflns 11466
_refine_ls_number_restraints 0
_refine_ls_R_factor_all 0.0768
_refine_ls_R_factor_gt 0.041
_refine_ls_shift/su_max 0.0250
_refine_ls_shift/su_mean 0.0030
_refine_ls_structure_factor_coef Fsqd
_refine_ls_weighting_details 'w = 1/[\s^2^(Fo^2^)]'
_refine_ls_weighting_scheme sigma
_refine_ls_wR_factor_all 0.1107
_refine_ls_wR_factor_ref 0.1107
_reflns_number_gt 9258
_reflns_number_total 11493
_reflns_threshold_expression I>3.00\s(I)
_cod_data_source_file om0205344.cif
_cod_data_source_block bj291
_cod_depositor_comments
;
The following automatic conversions were performed:

'_exptl_crystal_density_meas' value 'not measured' was changed to '?'
- the value is perceived as not measured.

Automatic conversion script
Id: cif_fix_values 3008 2015-01-20 13:52:24Z robertas 
;
_cod_original_cell_volume 5412.2(3)
_cod_original_sg_symbol_H-M 'P 21 21 21 '
_cod_original_formula_sum 'C56 H42 Cl7 F6 N2 O P3 Ru '
_cod_database_code 4077068

loop_
_symmetry_equiv_pos_as_xyz
'   +x,   +y,   +z'
'1/2-x,   -y,1/2+z'
'1/2+x,1/2-y,   -z'
'   -x,1/2+y,1/2-z'

loop_
_atom_site_label
_atom_site_fract_x
_atom_site_fract_y
_atom_site_fract_z
_atom_site_U_iso_or_equiv
_atom_site_occupancy
_atom_site_adp_type
_atom_site_calc_flag
Ru(1) 0.47488(2) 0.02066(1) 0.69755(1) 0.01120(6) 1.000 Uani d
Cl(1) 0.40071(8) 0.07154(4) 0.79160(5) 0.0198(2) 1.000 Uani d
Cl(2) 0.3970(3) -0.0042(2) 0.3259(3) 0.181(2) 1.000 Uani d
Cl(3) 0.4529(3) -0.1003(4) 0.2242(2) 0.237(2) 1.000 Uani d
Cl(4) 0.4272(5) -0.1376(2) 0.3569(3) 0.230(2) 1.000 Uani d
Cl(5) 0.4710(2) 0.1071(1) 0.2316(1) 0.1031(8) 1.000 Uani d
Cl(6) 0.5924(2) 0.1851(2) 0.1520(2) 0.115(1) 1.000 Uani d
Cl(7) 0.3843(2) 0.2222(1) 0.1691(1) 0.0888(7) 1.000 Uani d
P(1) 0.54574(7) -0.05379(5) 0.77152(5) 0.0135(2) 1.000 Uani d
P(2) 0.37983(8) -0.07301(5) 0.61362(5) 0.0150(2) 1.000 Uani d
P(3) 0.4873(1) 0.22229(6) 0.40661(7) 0.0312(3) 1.000 Uani d
F(1) 0.5125(3) 0.2994(1) 0.3998(2) 0.0528(9) 1.000 Uani d
F(2) 0.5567(3) 0.2202(2) 0.4708(2) 0.061(1) 1.000 Uani d
F(3) 0.3926(3) 0.2405(2) 0.4494(2) 0.061(1) 1.000 Uani d
F(4) 0.5823(3) 0.2059(2) 0.3608(2) 0.067(1) 1.000 Uani d
F(5) 0.4195(2) 0.2247(2) 0.3420(2) 0.052(1) 1.000 Uani d
F(6) 0.4641(3) 0.1452(2) 0.4130(2) 0.073(1) 1.000 Uani d
O(1) 0.3534(2) -0.0537(1) 0.6836(1) 0.0173(6) 1.000 Uani d
N(1) 0.5768(2) 0.0979(1) 0.6925(2) 0.0138(7) 1.000 Uani d
N(2) 0.3894(3) 0.0950(2) 0.6494(2) 0.0166(7) 1.000 Uani d
C(1) 0.6561(3) -0.0293(2) 0.8194(2) 0.0189(9) 1.000 Uani d
C(2) 0.6468(3) 0.0264(2) 0.8600(2) 0.023(1) 1.000 Uani d
C(3) 0.7288(4) 0.0477(2) 0.8962(2) 0.032(1) 1.000 Uani d
C(4) 0.8211(4) 0.0154(3) 0.8923(3) 0.037(1) 1.000 Uani d
C(5) 0.8299(4) -0.0407(3) 0.8521(3) 0.036(1) 1.000 Uani d
C(6) 0.7475(3) -0.0631(2) 0.8158(2) 0.024(1) 1.000 Uani d
C(7) 0.4635(3) -0.0880(2) 0.8359(2) 0.0173(8) 1.000 Uani d
C(8) 0.5046(3) -0.1094(2) 0.8959(2) 0.024(1) 1.000 Uani d
C(9) 0.4426(4) -0.1363(2) 0.9438(2) 0.032(1) 1.000 Uani d
C(10) 0.3397(4) -0.1417(2) 0.9334(2) 0.032(1) 1.000 Uani d
C(11) 0.2977(4) -0.1205(2) 0.8744(2) 0.027(1) 1.000 Uani d
C(12) 0.3588(3) -0.0932(2) 0.8265(2) 0.0209(9) 1.000 Uani d
C(13) 0.5866(3) -0.1243(2) 0.7232(2) 0.0160(9) 1.000 Uani d
C(14) 0.6028(4) -0.1893(2) 0.7485(2) 0.024(1) 1.000 Uani d
C(15) 0.6330(3) -0.2394(2) 0.7077(2) 0.024(1) 1.000 Uani d
C(16) 0.6510(3) -0.2278(2) 0.6419(2) 0.0205(9) 1.000 Uani d
C(17) 0.6795(3) -0.2796(2) 0.5982(2) 0.026(1) 1.000 Uani d
C(18) 0.6962(4) -0.2684(2) 0.5331(2) 0.030(1) 1.000 Uani d
C(19) 0.6836(4) -0.2034(2) 0.5073(2) 0.030(1) 1.000 Uani d
C(20) 0.6551(4) -0.1517(2) 0.5467(2) 0.023(1) 1.000 Uani d
C(21) 0.6366(3) -0.1623(2) 0.6147(2) 0.0163(9) 1.000 Uani d
C(22) 0.6012(3) -0.1104(2) 0.6577(2) 0.0140(8) 1.000 Uani d
C(23) 0.5843(3) -0.0417(2) 0.6310(2) 0.0149(8) 1.000 Uani d
C(24) 0.6771(3) -0.0064(2) 0.6110(2) 0.0190(9) 1.000 Uani d
C(25) 0.7699(3) -0.0226(2) 0.6389(2) 0.0236(9) 1.000 Uani d
C(26) 0.8562(3) 0.0116(3) 0.6213(3) 0.036(1) 1.000 Uani d
C(27) 0.8523(4) 0.0614(3) 0.5753(3) 0.038(1) 1.000 Uani d
C(28) 0.7645(4) 0.0769(2) 0.5461(3) 0.033(1) 1.000 Uani d
C(29) 0.6742(3) 0.0427(2) 0.5620(2) 0.022(1) 1.000 Uani d
C(30) 0.5797(4) 0.0579(2) 0.5299(2) 0.022(1) 1.000 Uani d
C(31) 0.4945(3) 0.0263(2) 0.5453(2) 0.0173(8) 1.000 Uani d
C(32) 0.4923(3) -0.0246(2) 0.5969(2) 0.0141(7) 1.000 Uani d
C(33) 0.2781(3) -0.0549(2) 0.5577(2) 0.0217(9) 1.000 Uani d
C(34) 0.2907(4) -0.0481(2) 0.4891(2) 0.032(1) 1.000 Uani d
C(35) 0.2065(5) -0.0404(2) 0.4500(3) 0.039(1) 1.000 Uani d
C(36) 0.1103(5) -0.0419(3) 0.4769(3) 0.048(1) 1.000 Uani d
C(37) 0.0980(4) -0.0499(3) 0.5423(3) 0.044(1) 1.000 Uani d
C(38) 0.1813(4) -0.0564(2) 0.5833(2) 0.032(1) 1.000 Uani d
C(39) 0.3969(3) -0.1617(2) 0.6048(2) 0.0196(9) 1.000 Uani d
C(40) 0.4211(3) -0.1884(2) 0.5441(2) 0.024(1) 1.000 Uani d
C(41) 0.4362(4) -0.2564(2) 0.5365(3) 0.034(1) 1.000 Uani d
C(42) 0.4248(4) -0.2971(2) 0.5904(3) 0.037(1) 1.000 Uani d
C(43) 0.3985(4) -0.2717(2) 0.6518(3) 0.037(1) 1.000 Uani d
C(44) 0.3847(4) -0.2032(2) 0.6587(2) 0.027(1) 1.000 Uani d
C(45) 0.6715(3) 0.0979(2) 0.7156(2) 0.0186(9) 1.000 Uani d
C(46) 0.7381(3) 0.1508(2) 0.7065(3) 0.028(1) 1.000 Uani d
C(47) 0.7066(4) 0.2054(2) 0.6716(3) 0.035(1) 1.000 Uani d
C(48) 0.6099(4) 0.2066(2) 0.6480(3) 0.032(1) 1.000 Uani d
C(49) 0.5455(3) 0.1528(2) 0.6586(2) 0.0170(9) 1.000 Uani d
C(50) 0.4392(3) 0.1521(2) 0.6360(2) 0.0163(9) 1.000 Uani d
C(51) 0.3922(4) 0.2055(2) 0.6064(2) 0.025(1) 1.000 Uani d
C(52) 0.2901(4) 0.2013(2) 0.5928(2) 0.031(1) 1.000 Uani d
C(53) 0.2380(4) 0.1451(2) 0.6104(2) 0.030(1) 1.000 Uani d
C(54) 0.2905(3) 0.0921(2) 0.6385(2) 0.0217(9) 1.000 Uani d
C(55) 0.3827(8) -0.0775(8) 0.2928(6) 0.140(3) 1.000 Uani d
C(56) 0.4962(6) 0.1917(4) 0.2039(4) 0.078(2) 1.000 Uani d
H(1) 0.5815 0.0505 0.8629 0.030 1.000 Uiso c
H(2) 0.7218 0.0857 0.9258 0.039 1.000 Uiso c
H(3) 0.8805 0.0340 0.9158 0.045 1.000 Uiso c
H(4) 0.8939 -0.0658 0.8512 0.046 1.000 Uiso c
H(5) 0.7550 -0.1022 0.7871 0.031 1.000 Uiso c
H(6) 0.5780 -0.1063 0.9036 0.038 1.000 Uiso c
H(7) 0.4712 -0.1520 0.9854 0.045 1.000 Uiso c
H(8) 0.2959 -0.1598 0.9678 0.046 1.000 Uiso c
H(9) 0.2248 -0.1257 0.8673 0.036 1.000 Uiso c
H(10) 0.3281 -0.0768 0.7853 0.026 1.000 Uiso c
H(11) 0.5926 -0.1981 0.7957 0.031 1.000 Uiso c
H(12) 0.6412 -0.2846 0.7253 0.031 1.000 Uiso c
H(13) 0.6883 -0.3251 0.6152 0.032 1.000 Uiso c
H(14) 0.7162 -0.3055 0.5044 0.038 1.000 Uiso c
H(15) 0.6962 -0.1953 0.4604 0.037 1.000 Uiso c
H(16) 0.6476 -0.1069 0.5285 0.029 1.000 Uiso c
H(17) 0.7741 -0.0591 0.6711 0.030 1.000 Uiso c
H(18) 0.9211 0.0002 0.6424 0.047 1.000 Uiso c
H(19) 0.9146 0.0853 0.5636 0.049 1.000 Uiso c
H(20) 0.7612 0.1134 0.5133 0.042 1.000 Uiso c
H(21) 0.5785 0.0922 0.4956 0.031 1.000 Uiso c
H(22) 0.4315 0.0373 0.5220 0.025 1.000 Uiso c
H(23) 0.3584 -0.0485 0.4702 0.046 1.000 Uiso c
H(24) 0.2161 -0.0348 0.4019 0.055 1.000 Uiso c
H(25) 0.0510 -0.0363 0.4482 0.060 1.000 Uiso c
H(26) 0.0289 -0.0518 0.5609 0.062 1.000 Uiso c
H(27) 0.1724 -0.0621 0.6307 0.039 1.000 Uiso c
H(28) 0.4280 -0.1581 0.5062 0.030 1.000 Uiso c
H(29) 0.4540 -0.2757 0.4934 0.042 1.000 Uiso c
H(30) 0.4362 -0.3453 0.5858 0.050 1.000 Uiso c
H(31) 0.3905 -0.3024 0.6893 0.048 1.000 Uiso c
H(32) 0.3660 -0.1846 0.7018 0.034 1.000 Uiso c
H(33) 0.6942 0.0583 0.7403 0.023 1.000 Uiso c
H(34) 0.8071 0.1486 0.7254 0.036 1.000 Uiso c
H(35) 0.7533 0.2430 0.6639 0.046 1.000 Uiso c
H(36) 0.5853 0.2460 0.6232 0.040 1.000 Uiso c
H(37) 0.4306 0.2460 0.5956 0.032 1.000 Uiso c
H(38) 0.2541 0.2381 0.5709 0.038 1.000 Uiso c
H(39) 0.1650 0.1423 0.6034 0.037 1.000 Uiso c
H(40) 0.2534 0.0512 0.6508 0.026 1.000 Uiso c
H(41) 0.3072 -0.0809 0.2831 0.160 1.000 Uiso c
H(42) 0.5151 0.2188 0.2423 0.093 1.000 Uiso c

loop_
_atom_site_aniso_label
_atom_site_aniso_U_11
_atom_site_aniso_U_22
_atom_site_aniso_U_33
_atom_site_aniso_U_12
_atom_site_aniso_U_13
_atom_site_aniso_U_23
Ru(1) 0.0140(1) 0.0095(1) 0.0101(1) 0.0000(1) 0.0010(1) 0.0008(1)
Cl(1) 0.0273(5) 0.0167(4) 0.0153(4) 0.0034(4) 0.0049(4) -0.0017(4)
Cl(2) 0.100(2) 0.138(3) 0.304(6) -0.002(2) 0.031(3) 0.041(3)
Cl(3) 0.094(2) 0.54(1) 0.078(2) -0.023(4) 0.020(2) -0.057(4)
Cl(4) 0.341(7) 0.170(4) 0.180(4) 0.056(4) 0.162(5) 0.050(3)
Cl(5) 0.140(2) 0.088(1) 0.081(1) 0.007(2) -0.036(2) -0.011(1)
Cl(6) 0.085(2) 0.132(2) 0.129(2) 0.042(2) 0.028(2) -0.005(2)
Cl(7) 0.065(1) 0.098(1) 0.103(2) 0.022(1) -0.027(1) -0.013(1)
P(1) 0.0185(5) 0.0118(4) 0.0102(4) 0.0004(4) 0.0003(3) 0.0010(3)
P(2) 0.0194(5) 0.0145(4) 0.0110(4) -0.0018(4) -0.0015(4) 0.0008(4)
P(3) 0.0237(6) 0.0286(5) 0.0413(7) 0.0015(5) -0.0078(5) -0.0009(5)
F(1) 0.055(2) 0.035(1) 0.069(2) -0.006(1) 0.009(2) 0.008(2)
F(2) 0.064(2) 0.057(2) 0.061(2) 0.000(2) -0.039(2) -0.003(2)
F(3) 0.043(2) 0.088(3) 0.050(2) 0.001(2) 0.020(2) 0.006(2)
F(4) 0.029(2) 0.098(3) 0.075(3) 0.016(2) 0.002(2) -0.029(2)
F(5) 0.030(2) 0.079(2) 0.046(2) 0.011(2) -0.014(1) -0.005(2)
F(6) 0.083(3) 0.032(1) 0.105(3) -0.013(2) -0.049(3) 0.010(2)
O(1) 0.019(1) 0.019(1) 0.013(1) -0.006(1) 0.001(1) 0.001(1)
N(1) 0.019(1) 0.013(1) 0.009(1) 0.000(1) 0.002(1) 0.001(1)
N(2) 0.021(2) 0.017(1) 0.012(2) 0.003(1) 0.001(1) 0.000(1)
C(1) 0.018(2) 0.019(2) 0.020(2) -0.002(1) -0.003(1) 0.002(1)
C(2) 0.027(2) 0.023(2) 0.019(2) 0.003(2) -0.005(2) 0.000(2)
C(3) 0.037(2) 0.025(2) 0.034(3) 0.000(2) -0.017(2) -0.005(2)
C(4) 0.031(2) 0.041(3) 0.039(3) 0.000(2) -0.017(2) -0.004(2)
C(5) 0.022(2) 0.045(3) 0.040(3) 0.009(2) -0.010(2) -0.001(2)
C(6) 0.025(2) 0.026(2) 0.022(2) 0.008(2) -0.005(2) 0.001(2)
C(7) 0.026(2) 0.011(1) 0.015(2) -0.001(1) 0.006(1) 0.002(1)
C(8) 0.041(3) 0.015(2) 0.016(2) 0.000(2) -0.003(2) 0.001(1)
C(9) 0.060(3) 0.023(2) 0.012(2) -0.004(2) 0.000(2) 0.003(2)
C(10) 0.056(3) 0.021(2) 0.019(2) -0.009(2) 0.019(2) -0.001(2)
C(11) 0.036(3) 0.021(2) 0.024(2) -0.008(2) 0.012(2) -0.001(2)
C(12) 0.026(2) 0.017(2) 0.019(2) -0.002(2) 0.004(2) -0.002(2)
C(13) 0.019(2) 0.014(2) 0.015(2) 0.001(1) -0.002(1) 0.000(1)
C(14) 0.035(3) 0.018(2) 0.019(2) 0.003(2) -0.002(2) 0.000(1)
C(15) 0.032(2) 0.014(2) 0.027(2) 0.003(2) -0.003(2) 0.004(2)
C(16) 0.020(2) 0.015(2) 0.027(2) 0.003(2) 0.003(2) -0.003(1)
C(17) 0.028(2) 0.017(2) 0.033(2) 0.004(2) 0.009(2) -0.004(2)
C(18) 0.034(3) 0.023(2) 0.035(2) 0.000(2) 0.015(2) -0.013(2)
C(19) 0.039(3) 0.027(2) 0.026(2) -0.008(2) 0.017(2) -0.007(2)
C(20) 0.031(2) 0.018(2) 0.021(2) -0.004(2) 0.008(2) -0.002(2)
C(21) 0.016(2) 0.016(2) 0.017(2) 0.003(1) 0.001(2) -0.002(1)
C(22) 0.012(2) 0.014(2) 0.017(2) -0.001(1) 0.000(1) -0.001(1)
C(23) 0.018(2) 0.014(2) 0.012(2) 0.003(1) 0.004(1) -0.003(1)
C(24) 0.020(2) 0.015(2) 0.022(2) 0.001(1) 0.004(2) -0.001(1)
C(25) 0.020(2) 0.023(2) 0.027(2) 0.003(2) 0.006(1) -0.004(2)
C(26) 0.022(2) 0.038(3) 0.048(3) -0.005(2) 0.009(2) 0.004(2)
C(27) 0.026(2) 0.041(3) 0.048(3) -0.011(2) 0.014(2) 0.009(2)
C(28) 0.033(2) 0.029(2) 0.037(3) -0.007(2) 0.015(2) 0.008(2)
C(29) 0.030(2) 0.019(2) 0.018(2) -0.002(2) 0.013(2) 0.000(1)
C(30) 0.036(2) 0.017(2) 0.013(2) 0.002(2) 0.006(2) 0.008(2)
C(31) 0.029(2) 0.013(2) 0.009(1) 0.005(1) 0.001(1) 0.002(1)
C(32) 0.020(2) 0.011(1) 0.012(1) 0.001(1) 0.001(1) -0.003(1)
C(33) 0.026(2) 0.016(2) 0.022(2) 0.002(2) -0.010(1) -0.002(2)
C(34) 0.055(3) 0.019(2) 0.023(2) -0.005(2) -0.016(2) 0.003(2)
C(35) 0.067(3) 0.022(2) 0.030(3) -0.001(2) -0.025(2) 0.001(2)
C(36) 0.051(3) 0.028(2) 0.067(3) 0.011(2) -0.043(2) -0.005(2)
C(37) 0.022(3) 0.044(3) 0.067(3) 0.009(2) -0.019(2) -0.017(3)
C(38) 0.027(2) 0.035(2) 0.033(3) 0.001(2) -0.006(2) -0.004(2)
C(39) 0.018(2) 0.015(1) 0.027(2) -0.003(1) -0.004(2) 0.000(1)
C(40) 0.023(2) 0.023(2) 0.026(2) 0.000(2) -0.006(2) -0.003(2)
C(41) 0.030(3) 0.022(2) 0.048(3) -0.002(2) -0.005(2) -0.013(2)
C(42) 0.035(3) 0.019(2) 0.057(3) -0.006(2) -0.005(2) -0.003(2)
C(43) 0.034(3) 0.023(2) 0.053(3) -0.005(2) 0.008(2) 0.015(2)
C(44) 0.026(2) 0.022(2) 0.033(2) 0.000(2) 0.003(2) 0.009(2)
C(45) 0.020(2) 0.016(2) 0.020(2) -0.002(1) 0.001(1) -0.001(2)
C(46) 0.022(2) 0.025(2) 0.038(3) -0.005(1) 0.002(2) -0.001(2)
C(47) 0.027(2) 0.020(2) 0.059(3) -0.005(2) 0.006(2) 0.007(2)
C(48) 0.032(2) 0.021(2) 0.043(3) -0.004(2) 0.001(2) 0.013(2)
C(49) 0.026(2) 0.009(1) 0.016(2) 0.000(1) 0.004(2) 0.002(1)
C(50) 0.026(2) 0.012(2) 0.011(2) 0.002(1) 0.005(1) 0.001(1)
C(51) 0.038(2) 0.016(2) 0.020(2) 0.006(2) -0.002(2) 0.003(2)
C(52) 0.041(2) 0.026(2) 0.026(2) 0.014(2) -0.009(2) 0.004(2)
C(53) 0.025(2) 0.031(2) 0.032(2) 0.012(2) -0.007(2) 0.003(2)
C(54) 0.021(2) 0.022(2) 0.022(2) 0.004(2) -0.003(2) -0.002(2)
C(55) 0.098(7) 0.234(6) 0.089(6) -0.074(7) 0.019(5) -0.049(4)
C(56) 0.074(4) 0.090(3) 0.070(4) 0.025(3) -0.020(2) -0.010(4)

loop_
_atom_type_symbol
_atom_type_oxidation_number
_atom_type_number_in_cell
_atom_type_scat_dispersion_real
_atom_type_scat_dispersion_imag
_atom_type_scat_source
C 0 224 0.002 0.002
;International Tables for Crystallography
(1992, Vol. C, Tables 4.2.6.8 and 6.1.1.1)
;
H 0 168 0.000 0.000
;International Tables for Crystallography
(1992, Vol. C, Table 6.1.1.2)
;
N 0 8 0.004 0.003
;International Tables for Crystallography
(1992, Vol. C, Tables 4.2.6.8 and 6.1.1.1)
;
Cl 0 28 0.132 0.159
;International Tables for Crystallography
(1992, Vol. C, Tables 4.2.6.8 and 6.1.1.1)
;
F 0 24 0.014 0.010
;International Tables for Crystallography
(1992, Vol. C, Tables 4.2.6.8 and 6.1.1.1)
;
P 0 12 0.090 0.095
;International Tables for Crystallography
(1992, Vol. C, Tables 4.2.6.8 and 6.1.1.1)
;
Ru 0 4 -1.420 0.836
;International Tables for Crystallography
(1992, Vol. C, Tables 4.2.6.8 and 6.1.1.1)
;
O 0 4 0.008 0.006
;International Tables for Crystallography
(1992, Vol. C, Tables 4.2.6.8 and 6.1.1.1)
;

loop_
_geom_angle_atom_site_label_1
_geom_angle_atom_site_label_2
_geom_angle_atom_site_label_3
_geom_angle
_geom_angle_publ_flag
Cl(1) Ru(1) P(1) 85.37(4) yes
Cl(1) Ru(1) O(1) 95.32(8) yes
Cl(1) Ru(1) N(1) 89.3(1) yes
Cl(1) Ru(1) N(2) 81.4(1) yes
Cl(1) Ru(1) C(23) 161.4(1) yes
Cl(1) Ru(1) C(32) 161.1(1) yes
P(1) Ru(1) O(1) 86.79(8) yes
P(1) Ru(1) N(1) 104.6(1) yes
P(1) Ru(1) N(2) 166.5(1) yes
P(1) Ru(1) C(23) 77.5(1) yes
P(1) Ru(1) C(32) 106.9(1) yes
O(1) Ru(1) N(1) 168.0(1) yes
O(1) Ru(1) N(2) 91.5(1) yes
O(1) Ru(1) C(23) 90.9(1) yes
O(1) Ru(1) C(32) 71.7(1) yes
N(1) Ru(1) N(2) 78.3(1) yes
N(1) Ru(1) C(23) 88.1(1) yes
N(1) Ru(1) C(32) 101.0(1) yes
N(2) Ru(1) C(23) 116.0(1) yes
N(2) Ru(1) C(32) 85.2(1) yes
C(23) Ru(1) C(32) 36.5(1) yes
Ru(1) P(1) C(1) 119.9(1) yes
Ru(1) P(1) C(7) 117.7(1) yes
Ru(1) P(1) C(13) 105.7(1) yes
C(1) P(1) C(7) 101.1(2) yes
C(1) P(1) C(13) 105.3(2) yes
C(7) P(1) C(13) 106.0(2) yes
O(1) P(2) C(32) 103.3(2) yes
O(1) P(2) C(33) 111.8(2) yes
O(1) P(2) C(39) 112.0(2) yes
C(32) P(2) C(33) 112.8(2) yes
C(32) P(2) C(39) 114.1(2) yes
C(33) P(2) C(39) 103.3(2) yes
F(1) P(3) F(2) 88.7(2) yes
F(1) P(3) F(3) 89.4(2) yes
F(1) P(3) F(4) 89.1(2) yes
F(1) P(3) F(5) 91.0(2) yes
F(1) P(3) F(6) 179.0(3) yes
F(2) P(3) F(3) 90.6(2) yes
F(2) P(3) F(4) 91.2(2) yes
F(2) P(3) F(5) 179.2(2) yes
F(2) P(3) F(6) 91.0(2) yes
F(3) P(3) F(4) 177.7(3) yes
F(3) P(3) F(5) 90.1(2) yes
F(3) P(3) F(6) 91.5(3) yes
F(4) P(3) F(5) 88.1(2) yes
F(4) P(3) F(6) 90.0(3) yes
F(5) P(3) F(6) 89.3(2) yes
Ru(1) O(1) P(2) 97.2(1) yes
Ru(1) N(1) C(45) 126.6(3) yes
Ru(1) N(1) C(49) 115.7(3) yes
C(45) N(1) C(49) 117.6(3) yes
Ru(1) N(2) C(50) 115.5(3) yes
Ru(1) N(2) C(54) 125.1(3) yes
C(50) N(2) C(54) 118.9(4) yes
P(1) C(1) C(2) 117.5(3) yes
P(1) C(1) C(6) 122.5(3) yes
C(2) C(1) C(6) 120.0(4) yes
C(1) C(2) C(3) 119.7(4) yes
C(1) C(2) H(1) 120.2 no
C(3) C(2) H(1) 120.1 no
C(2) C(3) C(4) 121.2(5) yes
C(2) C(3) H(2) 119.8 no
C(4) C(3) H(2) 119.0 no
C(3) C(4) C(5) 119.0(5) yes
C(3) C(4) H(3) 119.6 no
C(5) C(4) H(3) 121.3 no
C(4) C(5) C(6) 120.3(5) yes
C(4) C(5) H(4) 119.6 no
C(6) C(5) H(4) 120.0 no
C(1) C(6) C(5) 119.8(4) yes
C(1) C(6) H(5) 120.6 no
C(5) C(6) H(5) 119.6 no
P(1) C(7) C(8) 120.4(4) yes
P(1) C(7) C(12) 121.0(3) yes
C(8) C(7) C(12) 118.6(4) yes
C(7) C(8) C(9) 120.2(5) yes
C(7) C(8) H(6) 120.0 no
C(9) C(8) H(6) 119.8 no
C(8) C(9) C(10) 120.4(4) yes
C(8) C(9) H(7) 120.4 no
C(10) C(9) H(7) 119.2 no
C(9) C(10) C(11) 120.1(4) yes
C(9) C(10) H(8) 120.2 no
C(11) C(10) H(8) 119.7 no
C(10) C(11) C(12) 119.9(5) yes
C(10) C(11) H(9) 119.2 no
C(12) C(11) H(9) 120.9 no
C(7) C(12) C(11) 120.7(4) yes
C(7) C(12) H(10) 119.9 no
C(11) C(12) H(10) 119.4 no
P(1) C(13) C(14) 124.5(3) yes
P(1) C(13) C(22) 114.3(3) yes
C(14) C(13) C(22) 121.2(4) yes
C(13) C(14) C(15) 120.0(4) yes
C(13) C(14) H(11) 119.9 no
C(15) C(14) H(11) 120.1 no
C(14) C(15) C(16) 121.2(4) yes
C(14) C(15) H(12) 119.3 no
C(16) C(15) H(12) 119.5 no
C(15) C(16) C(17) 122.1(4) yes
C(15) C(16) C(21) 120.3(4) yes
C(17) C(16) C(21) 117.5(4) yes
C(16) C(17) C(18) 122.2(4) yes
C(16) C(17) H(13) 119.2 no
C(18) C(17) H(13) 118.6 no
C(17) C(18) C(19) 119.7(4) yes
C(17) C(18) H(14) 119.9 no
C(19) C(18) H(14) 120.4 no
C(18) C(19) C(20) 120.9(5) yes
C(18) C(19) H(15) 119.6 no
C(20) C(19) H(15) 119.5 no
C(19) C(20) C(21) 120.5(4) yes
C(19) C(20) H(16) 120.2 no
C(21) C(20) H(16) 119.3 no
C(16) C(21) C(20) 119.2(4) yes
C(16) C(21) C(22) 118.0(4) yes
C(20) C(21) C(22) 122.8(4) yes
C(13) C(22) C(21) 119.3(4) yes
C(13) C(22) C(23) 121.2(4) yes
C(21) C(22) C(23) 119.5(4) yes
Ru(1) C(23) C(22) 111.8(3) yes
Ru(1) C(23) C(24) 114.7(3) yes
Ru(1) C(23) C(32) 68.3(2) yes
C(22) C(23) C(24) 114.6(4) yes
C(22) C(23) C(32) 121.3(4) yes
C(24) C(23) C(32) 117.1(3) yes
C(23) C(24) C(25) 120.7(4) yes
C(23) C(24) C(29) 120.7(4) yes
C(25) C(24) C(29) 118.6(4) yes
C(24) C(25) C(26) 120.5(5) yes
C(24) C(25) H(17) 119.7 no
C(26) C(25) H(17) 119.8 no
C(25) C(26) C(27) 120.6(5) yes
C(25) C(26) H(18) 119.4 no
C(27) C(26) H(18) 119.9 no
C(26) C(27) C(28) 120.3(5) yes
C(26) C(27) H(19) 119.3 no
C(28) C(27) H(19) 120.4 no
C(27) C(28) C(29) 121.1(5) yes
C(27) C(28) H(20) 120.5 no
C(29) C(28) H(20) 118.4 no
C(24) C(29) C(28) 118.7(5) yes
C(24) C(29) C(30) 119.7(4) yes
C(28) C(29) C(30) 121.6(4) yes
C(29) C(30) C(31) 121.8(4) yes
C(29) C(30) H(21) 119.1 no
C(31) C(30) H(21) 119.2 no
C(30) C(31) C(32) 121.1(4) yes
C(30) C(31) H(22) 119.9 no
C(32) C(31) H(22) 119.0 no
Ru(1) C(32) P(2) 87.8(1) yes
Ru(1) C(32) C(23) 75.2(2) yes
Ru(1) C(32) C(31) 112.0(2) yes
P(2) C(32) C(23) 118.5(3) yes
P(2) C(32) C(31) 121.7(3) yes
C(23) C(32) C(31) 119.6(3) yes
P(2) C(33) C(34) 123.8(4) yes
P(2) C(33) C(38) 116.6(4) yes
C(34) C(33) C(38) 119.0(5) yes
C(33) C(34) C(35) 119.1(6) yes
C(33) C(34) H(23) 119.8 no
C(35) C(34) H(23) 121.1 no
C(34) C(35) C(36) 120.8(5) yes
C(34) C(35) H(24) 118.6 no
C(36) C(35) H(24) 120.6 no
C(35) C(36) C(37) 120.2(5) yes
C(35) C(36) H(25) 119.6 no
C(37) C(36) H(25) 120.2 no
C(36) C(37) C(38) 120.6(6) yes
C(36) C(37) H(26) 119.5 no
C(38) C(37) H(26) 120.0 no
C(33) C(38) C(37) 120.3(5) yes
C(33) C(38) H(27) 119.1 no
C(37) C(38) H(27) 120.5 no
P(2) C(39) C(40) 119.9(3) yes
P(2) C(39) C(44) 119.9(4) yes
C(40) C(39) C(44) 120.1(4) yes
C(39) C(40) C(41) 120.8(5) yes
C(39) C(40) H(28) 118.9 no
C(41) C(40) H(28) 120.3 no
C(40) C(41) C(42) 118.6(5) yes
C(40) C(41) H(29) 121.2 no
C(42) C(41) H(29) 120.2 no
C(41) C(42) C(43) 121.7(5) yes
C(41) C(42) H(30) 119.4 no
C(43) C(42) H(30) 118.9 no
C(42) C(43) C(44) 118.9(5) yes
C(42) C(43) H(31) 119.6 no
C(44) C(43) H(31) 121.5 no
C(39) C(44) C(43) 119.8(5) yes
C(39) C(44) H(32) 120.5 no
C(43) C(44) H(32) 119.7 no
N(1) C(45) C(46) 123.1(4) yes
N(1) C(45) H(33) 117.7 no
C(46) C(45) H(33) 119.2 no
C(45) C(46) C(47) 119.0(4) yes
C(45) C(46) H(34) 119.8 no
C(47) C(46) H(34) 121.1 no
C(46) C(47) C(48) 118.8(4) yes
C(46) C(47) H(35) 120.1 no
C(48) C(47) H(35) 121.1 no
C(47) C(48) C(49) 120.4(4) yes
C(47) C(48) H(36) 119.9 no
C(49) C(48) H(36) 119.7 no
N(1) C(49) C(48) 121.2(4) yes
N(1) C(49) C(50) 116.0(4) yes
C(48) C(49) C(50) 122.8(4) yes
N(2) C(50) C(49) 114.2(3) yes
N(2) C(50) C(51) 121.8(4) yes
C(49) C(50) C(51) 124.0(4) yes
C(50) C(51) C(52) 118.8(4) yes
C(50) C(51) H(37) 120.4 no
C(52) C(51) H(37) 120.7 no
C(51) C(52) C(53) 119.4(4) yes
C(51) C(52) H(38) 121.2 no
C(53) C(52) H(38) 119.4 no
C(52) C(53) C(54) 118.9(5) yes
C(52) C(53) H(39) 120.4 no
C(54) C(53) H(39) 120.7 no
N(2) C(54) C(53) 121.8(4) yes
N(2) C(54) H(40) 118.9 no
C(53) C(54) H(40) 119.3 no
Cl(2) C(55) Cl(3) 120.5(8) yes
Cl(2) C(55) Cl(4) 104.8(7) yes
Cl(2) C(55) H(41) 104.7 no
Cl(3) C(55) Cl(4) 103.0(9) yes
Cl(3) C(55) H(41) 110.5 no
Cl(4) C(55) H(41) 113.7 no
Cl(5) C(56) Cl(6) 105.3(5) yes
Cl(5) C(56) Cl(7) 107.2(5) yes
Cl(5) C(56) H(42) 108.3 no
Cl(6) C(56) Cl(7) 114.7(5) yes
Cl(6) C(56) H(42) 110.8 no
Cl(7) C(56) H(42) 110.2 no

loop_
_geom_bond_atom_site_label_1
_geom_bond_atom_site_label_2
_geom_bond_distance
_geom_bond_publ_flag
Ru(1) Cl(1) 2.384(1) yes
Ru(1) P(1) 2.320(1) yes
Ru(1) O(1) 2.212(3) yes
Ru(1) N(1) 2.057(3) yes
Ru(1) N(2) 2.113(4) yes
Ru(1) C(23) 2.346(4) yes
Ru(1) C(32) 2.255(4) yes
Cl(2) C(55) 1.63(1) yes
Cl(3) C(55) 1.74(1) yes
Cl(4) C(55) 1.87(2) yes
Cl(5) C(56) 1.82(1) yes
Cl(6) C(56) 1.66(1) yes
Cl(7) C(56) 1.752(8) yes
P(1) C(1) 1.825(4) yes
P(1) C(7) 1.839(4) yes
P(1) C(13) 1.807(4) yes
P(2) O(1) 1.518(3) yes
P(2) C(32) 1.810(4) yes
P(2) C(33) 1.802(4) yes
P(2) C(39) 1.802(4) yes
P(3) F(1) 1.588(3) yes
P(3) F(2) 1.599(4) yes
P(3) F(3) 1.571(4) yes
P(3) F(4) 1.600(4) yes
P(3) F(5) 1.595(4) yes
P(3) F(6) 1.581(4) yes
N(1) C(45) 1.340(6) yes
N(1) C(49) 1.364(5) yes
N(2) C(50) 1.350(5) yes
N(2) C(54) 1.329(6) yes
C(1) C(2) 1.395(6) yes
C(1) C(6) 1.389(6) yes
C(2) C(3) 1.381(7) yes
C(2) H(1) 0.99 no
C(3) C(4) 1.385(8) yes
C(3) H(2) 0.98 no
C(4) C(5) 1.397(8) yes
C(4) H(3) 0.99 no
C(5) C(6) 1.393(7) yes
C(5) H(4) 0.99 no
C(6) H(5) 0.98 no
C(7) C(8) 1.405(6) yes
C(7) C(12) 1.403(7) yes
C(8) C(9) 1.385(7) yes
C(8) H(6) 0.99 no
C(9) C(10) 1.383(8) yes
C(9) H(7) 0.98 no
C(10) C(11) 1.391(7) yes
C(10) H(8) 0.98 no
C(11) C(12) 1.382(6) yes
C(11) H(9) 0.98 no
C(12) H(10) 0.99 no
C(13) C(14) 1.417(6) yes
C(13) C(22) 1.377(6) yes
C(14) C(15) 1.364(6) yes
C(14) H(11) 0.99 no
C(15) C(16) 1.383(7) yes
C(15) H(12) 0.98 no
C(16) C(17) 1.419(6) yes
C(16) C(21) 1.438(6) yes
C(17) C(18) 1.362(7) yes
C(17) H(13) 0.98 no
C(18) C(19) 1.415(7) yes
C(18) H(14) 0.98 no
C(19) C(20) 1.363(7) yes
C(19) H(15) 0.98 no
C(20) C(21) 1.425(6) yes
C(20) H(16) 0.98 no
C(21) C(22) 1.439(6) yes
C(22) C(23) 1.498(5) yes
C(23) C(24) 1.476(6) yes
C(23) C(32) 1.444(6) yes
C(24) C(25) 1.393(6) yes
C(24) C(29) 1.402(6) yes
C(25) C(26) 1.380(7) yes
C(25) H(17) 0.98 no
C(26) C(27) 1.370(8) yes
C(26) H(18) 0.99 no
C(27) C(28) 1.344(8) yes
C(27) H(19) 0.98 no
C(28) C(29) 1.416(7) yes
C(28) H(20) 0.99 no
C(29) C(30) 1.445(7) yes
C(30) C(31) 1.332(6) yes
C(30) H(21) 0.98 no
C(31) C(32) 1.467(5) yes
C(31) H(22) 0.99 no
C(33) C(34) 1.416(7) yes
C(33) C(38) 1.384(7) yes
C(34) C(35) 1.378(7) yes
C(34) H(23) 0.98 no
C(35) C(36) 1.39(1) yes
C(35) H(24) 1.00 no
C(36) C(37) 1.35(1) yes
C(36) H(25) 0.99 no
C(37) C(38) 1.390(7) yes
C(37) H(26) 0.99 no
C(38) H(27) 0.98 no
C(39) C(40) 1.387(7) yes
C(39) C(44) 1.386(7) yes
C(40) C(41) 1.386(6) yes
C(40) H(28) 0.99 no
C(41) C(42) 1.376(8) yes
C(41) H(29) 0.99 no
C(42) C(43) 1.396(9) yes
C(42) H(30) 0.98 no
C(43) C(44) 1.392(7) yes
C(43) H(31) 0.99 no
C(44) H(32) 0.99 no
C(45) C(46) 1.391(6) yes
C(45) H(33) 0.99 no
C(46) C(47) 1.370(7) yes
C(46) H(34) 0.99 no
C(47) C(48) 1.368(8) yes
C(47) H(35) 0.99 no
C(48) C(49) 1.391(6) yes
C(48) H(36) 0.99 no
C(49) C(50) 1.480(6) yes
C(50) C(51) 1.377(6) yes
C(51) C(52) 1.383(8) yes
C(51) H(37) 0.98 no
C(52) C(53) 1.368(7) yes
C(52) H(38) 0.99 no
C(53) C(54) 1.393(6) yes
C(53) H(39) 0.98 no
C(54) H(40) 0.99 no
C(55) H(41) 1.02 no
C(56) H(42) 0.98 no

loop_
_geom_contact_atom_site_label_1
_geom_contact_atom_site_label_2
_geom_contact_distance
_geom_contact_site_symmetry_2
_geom_contact_publ_flag
Cl(1) C(35) 3.583(5) 2 no
Cl(2) Cl(5) 3.103(5) . no
Cl(2) F(6) 3.594(7) . no
Cl(3) F(1) 3.262(6) 4_645 no
Cl(3) C(53) 3.546(7) 2_554 no
Cl(4) Cl(6) 3.569(6) 4_645 no
Cl(5) F(5) 3.330(5) . no
Cl(6) C(16) 3.510(6) 2_654 no
Cl(7) F(5) 3.556(5) . no
Cl(7) C(44) 3.589(6) 2_554 no
F(1) C(53) 3.193(6) 3_556 no
F(1) C(9) 3.490(6) 4_656 no
F(1) C(27) 3.542(7) 3_456 no
F(2) C(9) 3.363(6) 4_656 no
F(2) C(30) 3.482(6) . no
F(2) C(51) 3.533(7) . no
F(3) C(51) 3.276(6) . no
F(3) C(52) 3.318(7) . no
F(4) C(56) 3.41(1) . no
F(4) C(52) 3.454(7) 3_556 no
F(4) C(5) 3.513(7) 2_654 no
F(5) C(56) 3.07(1) . no
F(5) C(47) 3.160(6) 3_456 no
F(6) C(30) 3.329(6) . no
F(6) C(11) 3.590(7) 2_554 no
C(4) C(30) 3.429(7) 2_655 no
C(10) C(48) 3.529(7) 4_646 no
C(11) C(35) 3.575(7) 2 no
C(18) C(40) 3.478(7) 3_546 no
C(18) C(41) 3.517(7) 3_546 no
C(19) C(41) 3.555(8) 3_546 no

loop_
_geom_torsion_atom_site_label_1
_geom_torsion_atom_site_label_2
_geom_torsion_atom_site_label_3
_geom_torsion_atom_site_label_4
_geom_torsion
_geom_torsion_publ_flag
Ru(1) P(1) C(1) C(2) 59.0(4) no
Ru(1) P(1) C(1) C(6) -119.9(4) no
Ru(1) P(1) C(7) C(8) -153.6(3) no
Ru(1) P(1) C(7) C(12) 26.4(4) no
Ru(1) P(1) C(13) C(14) -158.1(4) no
Ru(1) P(1) C(13) C(22) 21.8(4) no
Ru(1) O(1) P(2) C(32) 2.8(2) no
Ru(1) O(1) P(2) C(33) -118.7(2) no
Ru(1) O(1) P(2) C(39) 126.0(2) no
Ru(1) N(1) C(45) C(46) 175.7(4) no
Ru(1) N(1) C(49) C(48) -175.7(4) no
Ru(1) N(1) C(49) C(50) 6.1(5) no
Ru(1) N(2) C(50) C(49) -0.9(4) no
Ru(1) N(2) C(50) C(51) -178.2(3) no
Ru(1) N(2) C(54) C(53) 175.5(4) no
Ru(1) C(23) C(22) C(13) -22.8(5) no
Ru(1) C(23) C(22) C(21) 159.2(3) no
Ru(1) C(23) C(24) C(25) 106.4(4) no
Ru(1) C(23) C(24) C(29) -75.8(5) no
Ru(1) C(23) C(32) P(2) -79.1(2) no
Ru(1) C(23) C(32) C(31) 107.2(3) no
Ru(1) C(32) P(2) O(1) -2.7(2) no
Ru(1) C(32) P(2) C(33) 118.1(2) no
Ru(1) C(32) P(2) C(39) -124.5(2) no
Ru(1) C(32) C(23) C(22) 103.1(4) no
Ru(1) C(32) C(23) C(24) -107.6(3) no
Ru(1) C(32) C(31) C(30) 83.9(4) no
Cl(1) Ru(1) P(1) C(1) -78.3(2) no
Cl(1) Ru(1) P(1) C(7) 45.2(1) no
Cl(1) Ru(1) P(1) C(13) 163.3(2) no
Cl(1) Ru(1) O(1) P(2) 163.6(1) no
Cl(1) Ru(1) N(1) C(45) 97.9(3) no
Cl(1) Ru(1) N(1) C(49) -86.3(3) no
Cl(1) Ru(1) N(2) C(50) 94.2(3) no
Cl(1) Ru(1) N(2) C(54) -78.1(3) no
Cl(1) Ru(1) C(23) C(22) 50.0(5) no
Cl(1) Ru(1) C(23) C(24) -82.7(4) no
Cl(1) Ru(1) C(23) C(32) 166.3(3) no
Cl(1) Ru(1) C(32) P(2) -46.3(4) no
Cl(1) Ru(1) C(32) C(23) -166.6(2) no
Cl(1) Ru(1) C(32) C(31) 77.1(4) no
P(1) Ru(1) O(1) P(2) -111.3(1) no
P(1) Ru(1) N(1) C(45) 12.8(4) no
P(1) Ru(1) N(1) C(49) -171.4(3) no
P(1) Ru(1) N(2) C(50) 106.9(5) no
P(1) Ru(1) N(2) C(54) -65.4(6) no
P(1) Ru(1) C(23) C(22) 26.9(3) no
P(1) Ru(1) C(23) C(24) -105.8(3) no
P(1) Ru(1) C(23) C(32) 143.2(2) no
P(1) Ru(1) C(32) P(2) 82.6(1) no
P(1) Ru(1) C(32) C(23) -37.7(2) no
P(1) Ru(1) C(32) C(31) -154.0(3) no
P(1) C(1) C(2) C(3) -178.7(4) no
P(1) C(1) C(6) C(5) 178.0(4) no
P(1) C(7) C(8) C(9) -178.7(3) no
P(1) C(7) C(12) C(11) 178.3(3) no
P(1) C(13) C(14) C(15) 179.5(4) no
P(1) C(13) C(22) C(21) 178.2(3) no
P(1) C(13) C(22) C(23) 0.2(5) no
P(2) O(1) Ru(1) N(1) 51.1(6) no
P(2) O(1) Ru(1) N(2) 82.1(2) no
P(2) O(1) Ru(1) C(23) -33.9(2) no
P(2) O(1) Ru(1) C(32) -2.3(1) no
P(2) C(32) Ru(1) O(1) 1.9(1) no
P(2) C(32) Ru(1) N(1) -168.3(1) no
P(2) C(32) Ru(1) N(2) -91.2(2) no
P(2) C(32) Ru(1) C(23) 120.2(3) no
P(2) C(32) C(23) C(22) 24.1(5) no
P(2) C(32) C(23) C(24) 173.4(3) no
P(2) C(32) C(31) C(30) -174.6(3) no
P(2) C(33) C(34) C(35) 173.9(4) no
P(2) C(33) C(38) C(37) -173.3(4) no
P(2) C(39) C(40) C(41) 178.9(4) no
P(2) C(39) C(44) C(43) -179.6(4) no
O(1) Ru(1) P(1) C(1) -173.9(2) no
O(1) Ru(1) P(1) C(7) -50.4(2) no
O(1) Ru(1) P(1) C(13) 67.6(2) no
O(1) Ru(1) N(1) C(45) -149.1(5) no
O(1) Ru(1) N(1) C(49) 26.8(8) no
O(1) Ru(1) N(2) C(50) -170.7(3) no
O(1) Ru(1) N(2) C(54) 17.1(4) no
O(1) Ru(1) C(23) C(22) -59.6(3) no
O(1) Ru(1) C(23) C(24) 167.6(3) no
O(1) Ru(1) C(23) C(32) 56.7(2) no
O(1) Ru(1) C(32) C(23) -118.3(2) no
O(1) Ru(1) C(32) C(31) 125.3(3) no
O(1) P(2) C(32) C(23) 69.0(3) no
O(1) P(2) C(32) C(31) -117.3(3) no
O(1) P(2) C(33) C(34) 159.9(4) no
O(1) P(2) C(33) C(38) -28.7(4) no
O(1) P(2) C(39) C(40) 179.8(4) no
O(1) P(2) C(39) C(44) 0.5(5) no
N(1) Ru(1) P(1) C(1) 9.8(2) no
N(1) Ru(1) P(1) C(7) 133.3(2) no
N(1) Ru(1) P(1) C(13) -108.7(2) no
N(1) Ru(1) N(2) C(50) 3.1(3) no
N(1) Ru(1) N(2) C(54) -169.2(4) no
N(1) Ru(1) C(23) C(22) 132.3(3) no
N(1) Ru(1) C(23) C(24) -0.4(3) no
N(1) Ru(1) C(23) C(32) -111.4(2) no
N(1) Ru(1) C(32) C(23) 71.4(2) no
N(1) Ru(1) C(32) C(31) -44.9(3) no
N(1) C(45) C(46) C(47) -0.8(8) no
N(1) C(49) C(48) C(47) 0.0(8) no
N(1) C(49) C(50) N(2) -3.4(5) no
N(1) C(49) C(50) C(51) 173.9(4) no
N(2) Ru(1) P(1) C(1) -90.9(5) no
N(2) Ru(1) P(1) C(7) 32.6(5) no
N(2) Ru(1) P(1) C(13) 150.7(5) no
N(2) Ru(1) N(1) C(45) 179.2(4) no
N(2) Ru(1) N(1) C(49) -4.9(3) no
N(2) Ru(1) C(23) C(22) -151.7(3) no
N(2) Ru(1) C(23) C(24) 75.6(3) no
N(2) Ru(1) C(23) C(32) -35.4(3) no
N(2) Ru(1) C(32) C(23) 148.5(2) no
N(2) Ru(1) C(32) C(31) 32.2(3) no
N(2) C(50) C(49) C(48) 178.4(4) no
N(2) C(50) C(51) C(52) 2.9(7) no
N(2) C(54) C(53) C(52) 0.8(7) no
C(1) P(1) Ru(1) C(23) 94.5(2) no
C(1) P(1) Ru(1) C(32) 116.4(2) no
C(1) P(1) C(7) C(8) -21.0(4) no
C(1) P(1) C(7) C(12) 159.0(3) no
C(1) P(1) C(13) C(14) 74.1(4) no
C(1) P(1) C(13) C(22) -106.0(4) no
C(1) C(2) C(3) C(4) 1.0(8) no
C(1) C(6) C(5) C(4) 0.4(8) no
C(2) C(1) P(1) C(7) -72.2(4) no
C(2) C(1) P(1) C(13) 177.7(3) no
C(2) C(1) C(6) C(5) -0.9(7) no
C(2) C(3) C(4) C(5) -1.5(9) no
C(3) C(2) C(1) C(6) 0.3(7) no
C(3) C(4) C(5) C(6) 0.9(9) no
C(6) C(1) P(1) C(7) 108.9(4) no
C(6) C(1) P(1) C(13) -1.2(4) no
C(7) P(1) Ru(1) C(23) -142.0(2) no
C(7) P(1) Ru(1) C(32) -120.1(2) no
C(7) P(1) C(13) C(14) -32.5(5) no
C(7) P(1) C(13) C(22) 147.4(3) no
C(7) C(8) C(9) C(10) -0.7(7) no
C(7) C(12) C(11) C(10) 1.4(7) no
C(8) C(7) P(1) C(13) 88.6(3) no
C(8) C(7) C(12) C(11) -1.7(6) no
C(8) C(9) C(10) C(11) 0.4(7) no
C(9) C(8) C(7) C(12) 1.3(6) no
C(9) C(10) C(11) C(12) -0.8(7) no
C(12) C(7) P(1) C(13) -91.4(4) no
C(13) P(1) Ru(1) C(23) -24.0(2) no
C(13) P(1) Ru(1) C(32) -2.1(2) no
C(13) C(14) C(15) C(16) 1.8(8) no
C(13) C(22) C(21) C(16) 2.6(6) no
C(13) C(22) C(21) C(20) -179.1(4) no
C(13) C(22) C(23) C(24) 110.1(5) no
C(13) C(22) C(23) C(32) -99.9(5) no
C(14) C(13) C(22) C(21) -1.8(7) no
C(14) C(13) C(22) C(23) -179.8(4) no
C(14) C(15) C(16) C(17) -178.1(5) no
C(14) C(15) C(16) C(21) -0.9(7) no
C(15) C(14) C(13) C(22) -0.4(7) no
C(15) C(16) C(17) C(18) 179.3(5) no
C(15) C(16) C(21) C(20) -179.6(5) no
C(15) C(16) C(21) C(22) -1.3(7) no
C(16) C(17) C(18) C(19) -0.8(8) no
C(16) C(21) C(20) C(19) 1.6(7) no
C(16) C(21) C(22) C(23) -179.3(4) no
C(17) C(16) C(21) C(20) -2.3(7) no
C(17) C(16) C(21) C(22) 176.0(4) no
C(17) C(18) C(19) C(20) 0.0(9) no
C(18) C(17) C(16) C(21) 2.0(7) no
C(18) C(19) C(20) C(21) -0.4(8) no
C(19) C(20) C(21) C(22) -176.7(5) no
C(20) C(21) C(22) C(23) -1.0(7) no
C(21) C(22) C(23) C(24) -67.9(5) no
C(21) C(22) C(23) C(32) 82.1(5) no
C(22) C(23) Ru(1) C(32) -116.3(4) no
C(22) C(23) C(24) C(25) -25.1(6) no
C(22) C(23) C(24) C(29) 152.8(4) no
C(22) C(23) C(32) C(31) -149.7(4) no
C(23) Ru(1) N(1) C(45) -63.7(4) no
C(23) Ru(1) N(1) C(49) 112.1(3) no
C(23) Ru(1) N(2) C(50) -79.0(3) no
C(23) Ru(1) N(2) C(54) 108.8(4) no
C(23) Ru(1) C(32) C(31) -116.3(4) no
C(23) C(24) C(25) C(26) -178.4(4) no
C(23) C(24) C(29) C(28) 177.8(4) no
C(23) C(24) C(29) C(30) -1.1(6) no
C(23) C(32) P(2) C(33) -170.2(3) no
C(23) C(32) P(2) C(39) -52.7(4) no
C(23) C(32) C(31) C(30) -1.0(6) no
C(24) C(23) Ru(1) C(32) 110.9(4) no
C(24) C(23) C(32) C(31) -0.4(5) no
C(24) C(25) C(26) C(27) -1.1(8) no
C(24) C(29) C(28) C(27) 2.4(8) no
C(24) C(29) C(30) C(31) -0.4(7) no
C(25) C(24) C(23) C(32) -176.4(4) no
C(25) C(24) C(29) C(28) -4.3(7) no
C(25) C(24) C(29) C(30) 176.8(4) no
C(25) C(26) C(27) C(28) -0.9(9) no
C(26) C(25) C(24) C(29) 3.7(7) no
C(26) C(27) C(28) C(29) 0.2(9) no
C(27) C(28) C(29) C(30) -178.7(5) no
C(28) C(29) C(30) C(31) -179.3(4) no
C(29) C(24) C(23) C(32) 1.5(6) no
C(29) C(30) C(31) C(32) 1.5(6) no
C(31) C(32) P(2) C(33) 3.5(4) no
C(31) C(32) P(2) C(39) 120.9(3) no
C(32) Ru(1) N(1) C(45) -98.1(4) no
C(32) Ru(1) N(1) C(49) 77.7(3) no
C(32) Ru(1) N(2) C(50) -99.2(3) no
C(32) Ru(1) N(2) C(54) 88.5(4) no
C(32) P(2) C(33) C(34) 44.0(4) no
C(32) P(2) C(33) C(38) -144.5(4) no
C(32) P(2) C(39) C(40) -63.4(4) no
C(32) P(2) C(39) C(44) 117.3(4) no
C(33) P(2) C(39) C(40) 59.4(4) no
C(33) P(2) C(39) C(44) -119.9(4) no
C(33) C(34) C(35) C(36) -2.5(7) no
C(33) C(38) C(37) C(36) -0.1(9) no
C(34) C(33) P(2) C(39) -79.6(4) no
C(34) C(33) C(38) C(37) -1.5(7) no
C(34) C(35) C(36) C(37) 0.9(8) no
C(35) C(34) C(33) C(38) 2.7(7) no
C(35) C(36) C(37) C(38) 0.4(9) no
C(38) C(33) P(2) C(39) 91.8(4) no
C(39) C(40) C(41) C(42) 1.3(8) no
C(39) C(44) C(43) C(42) 0.2(8) no
C(40) C(39) C(44) C(43) 1.1(7) no
C(40) C(41) C(42) C(43) 0.0(8) no
C(41) C(40) C(39) C(44) -1.9(7) no
C(41) C(42) C(43) C(44) -0.7(9) no
C(45) N(1) C(49) C(48) 0.5(6) no
C(45) N(1) C(49) C(50) -177.7(4) no
C(45) C(46) C(47) C(48) 1.3(8) no
C(46) C(45) N(1) C(49) -0.1(6) no
C(46) C(47) C(48) C(49) -0.9(9) no
C(47) C(48) C(49) C(50) 178.1(5) no
C(48) C(49) C(50) C(51) -4.3(7) no
C(49) C(50) N(2) C(54) 171.9(4) no
C(49) C(50) C(51) C(52) -174.2(4) no
C(50) N(2) C(54) C(53) 3.5(7) no
C(50) C(51) C(52) C(53) 1.6(7) no
C(51) C(50) N(2) C(54) -5.4(6) no
C(51) C(52) C(53) C(54) -3.4(8) no
